data_7108366
loop_
_publ_author_name
'Jordi Esteban'
'Merce Font-Bardia'
'Albert Escuer'

_publ_section_title
;
 Anion coordination by metallamacrocycles: a cryptand-like cavity
;
_journal_name_full Chem.Commun.
_journal_page_first 9777
_journal_paper_doi 10.1039/c2cc34061e
_journal_volume 48
_journal_year 2012
_chemical_formula_moiety 'C108 H156 N57 Ni9 O6, 2(H2 O), 3(I)'
_chemical_formula_sum 'C108 H160 I3 N57 Ni9 O8'
_chemical_formula_weight 3294.02
_chemical_name_systematic
;
?
;
_space_group_IT_number 167
_symmetry_cell_setting trigonal
_symmetry_space_group_name_Hall '-R 3 2"c'
_symmetry_space_group_name_H-M 'R -3 c :H'
_atom_sites_solution_hydrogens geom
_atom_sites_solution_primary direct
_atom_sites_solution_secondary difmap
_audit_creation_method SHELXL-97
_cell_angle_alpha 90.00
_cell_angle_beta 90.00
_cell_angle_gamma 120.00
_cell_formula_units_Z 6
_cell_length_a 17.9113(12)
_cell_length_b 17.9113(12)
_cell_length_c 72.574(5)
_cell_measurement_reflns_used 1995
_cell_measurement_temperature 100(2)
_cell_measurement_theta_max 24.34
_cell_measurement_theta_min 2.42
_cell_volume 20163(2)
_computing_cell_refinement 'Bruker SAINT'
_computing_data_collection 'Bruker APEX2'
_computing_data_reduction 'Bruker SAINT'
_computing_molecular_graphics 'ORTEP (Brueggermann and Smith, 1990)'
_computing_publication_material 'PLATON (Spek, 1990)'
_computing_structure_refinement 'SHELXL-97 (Sheldrick, 1997)'
_computing_structure_solution 'SHELXS-97 (Sheldrick, 1997)'
_diffrn_ambient_temperature 100(2)
_diffrn_measured_fraction_theta_full 0.999
_diffrn_measured_fraction_theta_max 0.999
_diffrn_measurement_device_type 'Bruker APEX-II CCD'
_diffrn_measurement_method '\f and \w scans'
_diffrn_radiation_monochromator graphite
_diffrn_radiation_source 'fine-focus sealed tube'
_diffrn_radiation_type MoK\a
_diffrn_radiation_wavelength 0.71073
_diffrn_reflns_av_R_equivalents 0.0000
_diffrn_reflns_av_sigmaI/netI 0.0342
_diffrn_reflns_limit_h_max 0
_diffrn_reflns_limit_h_min -19
_diffrn_reflns_limit_k_max 22
_diffrn_reflns_limit_k_min 0
_diffrn_reflns_limit_l_max 90
_diffrn_reflns_limit_l_min 0
_diffrn_reflns_number 4598
_diffrn_reflns_theta_full 26.38
_diffrn_reflns_theta_max 26.38
_diffrn_reflns_theta_min 1.68
_exptl_absorpt_coefficient_mu 1.995
_exptl_absorpt_correction_T_max 0.71
_exptl_absorpt_correction_T_min 0.63
_exptl_absorpt_correction_type empirical
_exptl_absorpt_process_details sadabs
_exptl_crystal_colour brown
_exptl_crystal_density_diffrn 1.628
_exptl_crystal_density_method 'not measured'
_exptl_crystal_description prism
_exptl_crystal_F_000 10092
_exptl_crystal_size_max 0.30
_exptl_crystal_size_mid 0.20
_exptl_crystal_size_min 0.17
_refine_diff_density_max 1.153
_refine_diff_density_min -2.239
_refine_diff_density_rms 0.132
_refine_ls_extinction_method none
_refine_ls_goodness_of_fit_ref 1.061
_refine_ls_hydrogen_treatment constr
_refine_ls_matrix_type full
_refine_ls_number_parameters 280
_refine_ls_number_reflns 4598
_refine_ls_number_restraints 3
_refine_ls_restrained_S_all 1.062
_refine_ls_R_factor_all 0.0761
_refine_ls_R_factor_gt 0.0545
_refine_ls_shift/su_max 0.000
_refine_ls_shift/su_mean 0.000
_refine_ls_structure_factor_coef Fsqd
_refine_ls_weighting_details 'calc w=1/[\s^2^(Fo^2^)+(0.1108P)^2^+83.3892P] where P=(Fo^2^+2Fc^2^)/3'
_refine_ls_weighting_scheme calc
_refine_ls_wR_factor_gt 0.1679
_refine_ls_wR_factor_ref 0.1883
_reflns_number_gt 3332
_reflns_number_total 4598
_reflns_threshold_expression >2sigma(I)
_cod_data_source_file c2cc34061e.txt
_cod_data_source_block af06fua1na
_cod_original_cell_volume 20164(2)
_cod_original_sg_symbol_H-M R-3c
_cod_database_code 7108366

loop_
_symmetry_equiv_pos_as_xyz
'x, y, z'
'-y, x-y, z'
'-x+y, -x, z'
'y, x, -z+1/2'
'x-y, -y, -z+1/2'
'-x, -x+y, -z+1/2'
'x+2/3, y+1/3, z+1/3'
'-y+2/3, x-y+1/3, z+1/3'
'-x+y+2/3, -x+1/3, z+1/3'
'y+2/3, x+1/3, -z+5/6'
'x-y+2/3, -y+1/3, -z+5/6'
'-x+2/3, -x+y+1/3, -z+5/6'
'x+1/3, y+2/3, z+2/3'
'-y+1/3, x-y+2/3, z+2/3'
'-x+y+1/3, -x+2/3, z+2/3'
'y+1/3, x+2/3, -z+7/6'
'x-y+1/3, -y+2/3, -z+7/6'
'-x+1/3, -x+y+2/3, -z+7/6'
'-x, -y, -z'
'y, -x+y, -z'
'x-y, x, -z'
'-y, -x, z-1/2'
'-x+y, y, z-1/2'
'x, x-y, z-1/2'
'-x+2/3, -y+1/3, -z+1/3'
'y+2/3, -x+y+1/3, -z+1/3'
'x-y+2/3, x+1/3, -z+1/3'
'-y+2/3, -x+1/3, z-1/6'
'-x+y+2/3, y+1/3, z-1/6'
'x+2/3, x-y+1/3, z-1/6'
'-x+1/3, -y+2/3, -z+2/3'
'y+1/3, -x+y+2/3, -z+2/3'
'x-y+1/3, x+2/3, -z+2/3'
'-y+1/3, -x+2/3, z+1/6'
'-x+y+1/3, y+2/3, z+1/6'
'x+1/3, x-y+2/3, z+1/6'

loop_
_atom_site_label
_atom_site_type_symbol
_atom_site_fract_x
_atom_site_fract_y
_atom_site_fract_z
_atom_site_U_iso_or_equiv
_atom_site_adp_type
_atom_site_occupancy
_atom_site_symmetry_multiplicity
_atom_site_calc_flag
_atom_site_refinement_flags
Ni1 Ni 0.32550(4) 0.3333 0.0833 0.0245(2) Uani 1 2 d S
Ni2 Ni 0.51404(4) 0.47526(4) 0.058528(9) 0.0314(2) Uani 1 1 d .
I1 I 0.6667 0.3333 0.0833 0.0836(5) Uani 1 6 d S
I2 I 0.0000 0.0000 0.127771(13) 0.0716(3) Uani 1 3 d S
O1 O 0.3950(2) 0.4210(2) 0.04667(5) 0.0330(8) Uani 1 1 d .
N1 N 0.2009(2) 0.2440(2) 0.07568(5) 0.0282(8) Uani 1 1 d .
N2 N 0.3282(2) 0.3590(3) 0.05551(6) 0.0283(9) Uani 1 1 d .
N3 N 0.5142(3) 0.3607(3) 0.05631(6) 0.0347(10) Uani 1 1 d .
H3A H 0.5667 0.3706 0.0597 0.042 Uiso 1 1 calc R
H3B H 0.4762 0.3237 0.0645 0.042 Uiso 1 1 calc R
N4 N 0.5677(3) 0.5165(3) 0.03216(7) 0.0486(11) Uani 1 1 d U
H4O H 0.6240 0.5321 0.0340 0.058 Uiso 1 1 calc R
N5 N 0.5089(4) 0.5892(3) 0.06163(8) 0.0539(13) Uani 1 1 d .
H5A H 0.4581 0.5782 0.0568 0.065 Uiso 1 1 calc R
H5B H 0.5053 0.5959 0.0738 0.065 Uiso 1 1 calc R
N6 N 0.3589(3) 0.2352(3) 0.08126(5) 0.0298(9) Uani 1 1 d .
N7 N 0.3236(3) 0.1826(3) 0.06908(6) 0.0304(9) Uani 1 1 d .
N8 N 0.2889(3) 0.1322(3) 0.05743(7) 0.0422(11) Uani 1 1 d .
N9 N 0.6413(3) 0.5351(4) 0.06835(8) 0.0538(13) Uani 1 1 d .
N10 N 0.6667 0.5476(3) 0.0833 0.0362(14) Uani 1 2 d S
C1 C 0.1389(3) 0.1858(3) 0.08650(7) 0.0311(10) Uani 1 1 d .
H1 H 0.1515 0.1826 0.0988 0.037 Uiso 1 1 calc R
C2 C 0.0576(3) 0.1308(3) 0.08018(8) 0.0356(11) Uani 1 1 d .
H2 H 0.0161 0.0907 0.0881 0.043 Uiso 1 1 calc R
C3 C 0.0373(3) 0.1350(3) 0.06197(8) 0.0385(12) Uani 1 1 d .
H3 H -0.0181 0.0990 0.0575 0.046 Uiso 1 1 calc R
C4 C 0.1034(3) 0.1959(4) 0.05018(8) 0.0355(11) Uani 1 1 d .
H4 H 0.0924 0.2005 0.0378 0.043 Uiso 1 1 calc R
C5 C 0.1847(3) 0.2482(3) 0.05759(7) 0.0292(10) Uani 1 1 d .
C6 C 0.2576(3) 0.3120(3) 0.04655(6) 0.0285(10) Uani 1 1 d .
C7 C 0.2472(3) 0.3211(4) 0.02658(7) 0.0359(11) Uani 1 1 d .
C8 C 0.2250(4) 0.2533(4) 0.01510(8) 0.0520(15) Uani 1 1 d .
H8 H 0.2194 0.2019 0.0195 0.062 Uiso 1 1 calc R
C9 C 0.2102(5) 0.2631(6) -0.00453(11) 0.075(2) Uani 1 1 d U
H9 H 0.1949 0.2175 -0.0127 0.090 Uiso 1 1 calc R
C10 C 0.2185(5) 0.3358(6) -0.01048(11) 0.076(2) Uani 1 1 d U
H10 H 0.2052 0.3398 -0.0227 0.091 Uiso 1 1 calc R
C11 C 0.2465(5) 0.4072(5) 0.00095(10) 0.0643(19) Uani 1 1 d .
H11 H 0.2562 0.4594 -0.0039 0.077 Uiso 1 1 calc R
C12 C 0.2601(4) 0.4008(4) 0.01938(8) 0.0483(14) Uani 1 1 d .
H12 H 0.2775 0.4481 0.0271 0.058 Uiso 1 1 calc R
C13 C 0.4941(4) 0.3174(4) 0.03842(8) 0.0479(14) Uani 1 1 d .
H13A H 0.4354 0.3006 0.0350 0.058 Uiso 1 1 calc R
H13B H 0.4983 0.2656 0.0393 0.058 Uiso 1 1 calc R
C14 C 0.5556(4) 0.3761(4) 0.02363(9) 0.0555(16) Uani 1 1 d .
H14A H 0.5484 0.3425 0.0126 0.067 Uiso 1 1 calc R
H14B H 0.6144 0.3991 0.0279 0.067 Uiso 1 1 calc R
C15 C 0.5412(4) 0.4506(4) 0.01879(9) 0.0560(17) Uani 1 1 d .
H15A H 0.5716 0.4764 0.0074 0.067 Uiso 1 1 calc R
H15B H 0.4802 0.4274 0.0165 0.067 Uiso 1 1 calc R
C16 C 0.5740(6) 0.5992(5) 0.02582(11) 0.078(2) Uani 1 1 d U
H16A H 0.5162 0.5901 0.0244 0.094 Uiso 1 1 calc R
H16B H 0.6016 0.6140 0.0138 0.094 Uiso 1 1 calc R
C18 C 0.5736(6) 0.6745(5) 0.05455(11) 0.082(2) Uani 1 1 d D
H18A H 0.5443 0.7058 0.0512 0.098 Uiso 1 1 calc R
H18B H 0.6133 0.7062 0.0645 0.098 Uiso 1 1 calc R
C17 C 0.6234(6) 0.6740(5) 0.03873(11) 0.080(2) Uani 1 1 d D
H17A H 0.6738 0.6724 0.0431 0.096 Uiso 1 1 calc R
H17B H 0.6435 0.7273 0.0319 0.096 Uiso 1 1 calc R
O1W O 0.0000 0.0000 0.0050(7) 0.195(18) Uani 1 3 d S

loop_
_atom_site_aniso_label
_atom_site_aniso_U_11
_atom_site_aniso_U_22
_atom_site_aniso_U_33
_atom_site_aniso_U_23
_atom_site_aniso_U_13
_atom_site_aniso_U_12
Ni1 0.0257(3) 0.0278(4) 0.0207(4) 0.0005(3) 0.00024(16) 0.0139(2)
Ni2 0.0290(4) 0.0363(4) 0.0267(4) 0.0012(3) 0.0018(2) 0.0148(3)
I1 0.0799(6) 0.0799(6) 0.0909(11) 0.000 0.000 0.0400(3)
I2 0.0798(4) 0.0798(4) 0.0553(5) 0.000 0.000 0.0399(2)
O1 0.0319(18) 0.0381(19) 0.0284(18) 0.0045(14) 0.0017(14) 0.0171(15)
N1 0.031(2) 0.029(2) 0.026(2) 0.0001(16) 0.0004(16) 0.0158(17)
N2 0.029(2) 0.030(2) 0.029(2) 0.0030(16) 0.0016(16) 0.0171(18)
N3 0.032(2) 0.043(2) 0.029(2) -0.0013(18) 0.0004(17) 0.0181(19)
N4 0.044(3) 0.065(3) 0.036(3) 0.005(2) 0.005(2) 0.027(3)
N5 0.057(3) 0.050(3) 0.051(3) 0.003(2) 0.013(2) 0.024(3)
N6 0.035(2) 0.035(2) 0.023(2) 0.0001(17) -0.0013(17) 0.0201(19)
N7 0.031(2) 0.035(2) 0.028(2) 0.0021(19) 0.0009(18) 0.0193(18)
N8 0.042(3) 0.048(3) 0.036(3) -0.006(2) -0.005(2) 0.022(2)
N9 0.040(3) 0.063(3) 0.046(3) 0.002(3) -0.003(2) 0.016(2)
N10 0.030(3) 0.035(3) 0.042(4) 0.0016(14) 0.003(3) 0.0148(16)
C1 0.034(3) 0.030(2) 0.032(3) 0.000(2) -0.001(2) 0.017(2)
C2 0.032(3) 0.032(3) 0.042(3) 0.000(2) 0.000(2) 0.015(2)
C3 0.033(3) 0.036(3) 0.046(3) 0.001(2) -0.002(2) 0.016(2)
C4 0.036(3) 0.041(3) 0.033(3) -0.001(2) -0.004(2) 0.022(2)
C5 0.030(2) 0.030(2) 0.030(3) -0.0014(19) -0.0023(19) 0.017(2)
C6 0.033(3) 0.031(2) 0.025(2) -0.0017(19) -0.0009(19) 0.019(2)
C7 0.032(3) 0.051(3) 0.028(3) 0.001(2) -0.003(2) 0.024(2)
C8 0.047(3) 0.057(4) 0.043(4) -0.006(3) -0.004(3) 0.020(3)
C9 0.069(5) 0.082(5) 0.058(5) -0.010(4) -0.002(4) 0.027(4)
C10 0.062(4) 0.101(5) 0.053(4) 0.008(4) -0.007(4) 0.033(5)
C11 0.064(4) 0.077(5) 0.055(4) 0.008(4) 0.000(3) 0.038(4)
C12 0.054(4) 0.058(4) 0.039(3) 0.005(3) 0.003(3) 0.033(3)
C13 0.051(3) 0.052(3) 0.037(3) -0.006(3) 0.002(3) 0.023(3)
C14 0.055(4) 0.065(4) 0.048(4) -0.001(3) 0.012(3) 0.031(3)
C15 0.051(4) 0.067(4) 0.038(4) 0.004(3) 0.007(3) 0.021(3)
C16 0.094(6) 0.075(5) 0.065(5) 0.016(4) -0.001(4) 0.042(5)
C18 0.086(6) 0.068(5) 0.076(6) 0.015(4) 0.018(5) 0.027(4)
C17 0.104(7) 0.061(5) 0.066(5) 0.013(4) 0.019(5) 0.035(5)
O1W 0.195(10) 0.195(10) 0.19(6) 0.000 0.000 0.098(5)

loop_
_atom_type_symbol
_atom_type_description
_atom_type_scat_dispersion_real
_atom_type_scat_dispersion_imag
_atom_type_scat_source
C C 0.0033 0.0016 'International Tables Vol C Tables 4.2.6.8 and 6.1.1.4'
H H 0.0000 0.0000 'International Tables Vol C Tables 4.2.6.8 and 6.1.1.4'
N N 0.0061 0.0033 'International Tables Vol C Tables 4.2.6.8 and 6.1.1.4'
O O 0.0106 0.0060 'International Tables Vol C Tables 4.2.6.8 and 6.1.1.4'
Ni Ni 0.3393 1.1124 'International Tables Vol C Tables 4.2.6.8 and 6.1.1.4'
I I -0.4742 1.8119 'International Tables Vol C Tables 4.2.6.8 and 6.1.1.4'

loop_
_geom_angle_atom_site_label_1
_geom_angle_atom_site_label_2
_geom_angle_atom_site_label_3
_geom_angle
_geom_angle_site_symmetry_1
_geom_angle_site_symmetry_3
N2 Ni1 N2 169.9(2) 17_554 .
N2 Ni1 N1 78.81(15) 17_554 17_554
N2 Ni1 N1 94.16(15) . 17_554
N2 Ni1 N1 94.16(15) 17_554 .
N2 Ni1 N1 78.80(15) . .
N1 Ni1 N1 92.3(2) 17_554 .
N2 Ni1 N6 89.54(15) 17_554 .
N2 Ni1 N6 97.47(15) . .
N1 Ni1 N6 168.34(15) 17_554 .
N1 Ni1 N6 89.01(15) . .
N2 Ni1 N6 97.48(15) 17_554 17_554
N2 Ni1 N6 89.54(15) . 17_554
N1 Ni1 N6 89.01(15) 17_554 17_554
N1 Ni1 N6 168.33(15) . 17_554
N6 Ni1 N6 92.0(2) . 17_554
O1 Ni2 N3 90.85(15) . .
O1 Ni2 N9 174.79(18) . .
N3 Ni2 N9 89.6(2) . .
O1 Ni2 N5 87.95(19) . .
N3 Ni2 N5 177.32(19) . .
N9 Ni2 N5 91.8(2) . .
O1 Ni2 N4 88.22(17) . .
N3 Ni2 N4 92.88(19) . .
N9 Ni2 N4 86.6(2) . .
N5 Ni2 N4 89.5(2) . .
O1 Ni2 N6 90.92(14) . 17_554
N3 Ni2 N6 86.84(16) . 17_554
N9 Ni2 N6 94.28(19) . 17_554
N5 Ni2 N6 90.78(18) . 17_554
N4 Ni2 N6 179.10(19) . 17_554
N2 O1 Ni2 119.1(3) . .
C1 N1 C5 119.8(4) . .
C1 N1 Ni1 126.9(3) . .
C5 N1 Ni1 113.3(3) . .
C6 N2 O1 118.9(4) . .
C6 N2 Ni1 116.1(3) . .
O1 N2 Ni1 124.9(3) . .
C13 N3 Ni2 118.4(4) . .
C13 N3 H3A 107.7 . .
Ni2 N3 H3A 107.7 . .
C13 N3 H3B 107.7 . .
Ni2 N3 H3B 107.7 . .
H3A N3 H3B 107.1 . .
C15 N4 C16 116.2(6) . .
C15 N4 Ni2 115.3(4) . .
C16 N4 Ni2 114.9(4) . .
C15 N4 H4O 102.5 . .
C16 N4 H4O 102.5 . .
Ni2 N4 H4O 102.5 . .
C18 N5 Ni2 125.2(5) . .
C18 N5 H5A 106.0 . .
Ni2 N5 H5A 106.0 . .
C18 N5 H5B 106.0 . .
Ni2 N5 H5B 106.0 . .
H5A N5 H5B 106.3 . .
N7 N6 Ni1 116.1(3) . .
N7 N6 Ni2 119.0(3) . 17_554
Ni1 N6 Ni2 111.34(17) . 17_554
N8 N7 N6 179.3(5) . .
N10 N9 Ni2 129.7(4) . .
N9 N10 N9 179.7(8) 18_654 .
N1 C1 C2 122.4(5) . .
N1 C1 H1 118.8 . .
C2 C1 H1 118.8 . .
C1 C2 C3 119.7(5) . .
C1 C2 H2 120.1 . .
C3 C2 H2 120.1 . .
C2 C3 C4 118.4(5) . .
C2 C3 H3 120.8 . .
C4 C3 H3 120.8 . .
C5 C4 C3 118.3(5) . .
C5 C4 H4 120.9 . .
C3 C4 H4 120.9 . .
N1 C5 C4 121.4(5) . .
N1 C5 C6 116.1(4) . .
C4 C5 C6 122.5(5) . .
N2 C6 C5 115.6(4) . .
N2 C6 C7 123.9(4) . .
C5 C6 C7 120.5(4) . .
C8 C7 C12 119.9(5) . .
C8 C7 C6 119.9(5) . .
C12 C7 C6 120.2(5) . .
C7 C8 C9 118.3(7) . .
C7 C8 H8 120.8 . .
C9 C8 H8 120.8 . .
C10 C9 C8 120.0(8) . .
C10 C9 H9 120.0 . .
C8 C9 H9 120.0 . .
C9 C10 C11 121.8(8) . .
C9 C10 H10 119.1 . .
C11 C10 H10 119.1 . .
C12 C11 C10 120.1(7) . .
C12 C11 H11 120.0 . .
C10 C11 H11 120.0 . .
C11 C12 C7 119.6(6) . .
C11 C12 H12 120.2 . .
C7 C12 H12 120.2 . .
N3 C13 C14 111.0(5) . .
N3 C13 H13A 109.4 . .
C14 C13 H13A 109.4 . .
N3 C13 H13B 109.4 . .
C14 C13 H13B 109.4 . .
H13A C13 H13B 108.0 . .
C13 C14 C15 112.8(5) . .
C13 C14 H14A 109.0 . .
C15 C14 H14A 109.0 . .
C13 C14 H14B 109.0 . .
C15 C14 H14B 109.0 . .
H14A C14 H14B 107.8 . .
N4 C15 C14 116.1(6) . .
N4 C15 H15A 108.3 . .
C14 C15 H15A 108.3 . .
N4 C15 H15B 108.3 . .
C14 C15 H15B 108.3 . .
H15A C15 H15B 107.4 . .
N4 C16 C17 114.0(7) . .
N4 C16 H16A 108.7 . .
C17 C16 H16A 108.7 . .
N4 C16 H16B 108.7 . .
C17 C16 H16B 108.7 . .
H16A C16 H16B 107.6 . .
C17 C18 N5 115.7(7) . .
C17 C18 H18A 108.3 . .
N5 C18 H18A 108.3 . .
C17 C18 H18B 108.3 . .
N5 C18 H18B 108.3 . .
H18A C18 H18B 107.4 . .
C18 C17 C16 113.9(8) . .
C18 C17 H17A 108.8 . .
C16 C17 H17A 108.8 . .
C18 C17 H17B 108.8 . .
C16 C17 H17B 108.8 . .
H17A C17 H17B 107.7 . .

loop_
_geom_bond_atom_site_label_1
_geom_bond_atom_site_label_2
_geom_bond_distance
_geom_bond_site_symmetry_2
Ni1 N2 2.066(4) 17_554
Ni1 N2 2.066(4) .
Ni1 N1 2.069(4) 17_554
Ni1 N1 2.069(4) .
Ni1 N6 2.126(4) .
Ni1 N6 2.126(4) 17_554
Ni2 O1 2.040(3) .
Ni2 N3 2.059(4) .
Ni2 N9 2.100(5) .
Ni2 N5 2.100(5) .
Ni2 N4 2.103(5) .
Ni2 N6 2.159(4) 17_554
O1 N2 1.322(5) .
N1 C1 1.334(6) .
N1 C5 1.354(6) .
N2 C6 1.291(6) .
N3 C13 1.462(7) .
N3 H3A 0.9000 .
N3 H3B 0.9000 .
N4 C15 1.414(8) .
N4 C16 1.501(9) .
N4 H4O 0.9100 .
N5 C18 1.474(9) .
N5 H5A 0.9000 .
N5 H5B 0.9000 .
N6 N7 1.215(6) .
N6 Ni2 2.159(4) 17_554
N7 N8 1.164(6) .
N9 N10 1.156(6) .
N10 N9 1.156(6) 18_654
C1 C2 1.366(7) .
C1 H1 0.9300 .
C2 C3 1.383(8) .
C2 H2 0.9300 .
C3 C4 1.426(8) .
C3 H3 0.9300 .
C4 C5 1.386(7) .
C4 H4 0.9300 .
C5 C6 1.470(7) .
C6 C7 1.480(7) .
C7 C8 1.359(8) .
C7 C12 1.426(8) .
C8 C9 1.476(10) .
C8 H8 0.9300 .
C9 C10 1.308(11) .
C9 H9 0.9300 .
C10 C11 1.392(11) .
C10 H10 0.9300 .
C11 C12 1.374(9) .
C11 H11 0.9300 .
C12 H12 0.9300 .
C13 C14 1.521(8) .
C13 H13A 0.9700 .
C13 H13B 0.9700 .
C14 C15 1.521(10) .
C14 H14A 0.9700 .
C14 H14B 0.9700 .
C15 H15A 0.9700 .
C15 H15B 0.9700 .
C16 C17 1.507(11) .
C16 H16A 0.9700 .
C16 H16B 0.9700 .
C18 C17 1.458(8) .
C18 H18A 0.9700 .
C18 H18B 0.9700 .
C17 H17A 0.9700 .
C17 H17B 0.9700 .
O1W O1W 0.73(10) 19
